data_7043357
loop_
_publ_author_name
'Gebauer, Ireen'
'Gr\"asing, Daniel'
'Matysik, J\"org'
'Zahn, Stefan'
'Zeckert, Kornelia'

_publ_section_title
;
 Penta- and hexaorganostannate(iv) complexes based on O-heterocyclic
 ligands
;
_journal_name_full 'Dalton Trans.'
_journal_paper_doi 10.1039/C7DT01336A
_journal_year 2017
_chemical_formula_moiety 'C32 H38 Li2 O8 Sn'
_chemical_formula_sum 'C32 H38 Li2 O8 Sn'
_chemical_formula_weight 683.19
_chemical_name_systematic
;
 ?
;
_chemical_properties_physical ', Air-sensitive,Moisture-sensitive'
_space_group_IT_number 2
_symmetry_cell_setting triclinic
_symmetry_space_group_name_Hall '-P 1'
_symmetry_space_group_name_H-M 'P -1'
_atom_sites_solution_hydrogens geom
_atom_sites_solution_primary direct
_atom_sites_solution_secondary difmap
_audit_conform_dict_location ftp://ftp.iucr.org/pub/cif_core.dic
_audit_conform_dict_name cif_core.dic
_audit_conform_dict_version 2.3
_audit_creation_date 2016-09-14T09:19:09-00:00
_audit_creation_method 'WinGX routine CIF_UPDATE'
_audit_update_record
;
2017-03-06 deposited with the CCDC.
2017-05-30 downloaded from the CCDC.
;
_cell_angle_alpha 101.143(3)
_cell_angle_beta 90.176(3)
_cell_angle_gamma 102.155(3)
_cell_formula_units_Z 2
_cell_length_a 9.5043(4)
_cell_length_b 10.5786(4)
_cell_length_c 16.1355(5)
_cell_measurement_reflns_used 8767
_cell_measurement_temperature 130(2)
_cell_measurement_theta_max 32.531
_cell_measurement_theta_min 2.792
_cell_volume 1554.41(10)
_computing_cell_refinement
;
        CrysAlisPro, Agilent Technologies,
        Version 1.171.37.34a (release 02-06-2014 CrysAlis171 .NET)
        (compiled Jun  2 2014,16:24:16)
;
_computing_data_collection
;
        CrysAlisPro, Agilent Technologies,
        Version 1.171.37.34a (release 02-06-2014 CrysAlis171 .NET)
        (compiled Jun  2 2014,16:24:16)
;
_computing_data_reduction
;
        CrysAlisPro, Agilent Technologies,
        Version 1.171.37.34a (release 02-06-2014 CrysAlis171 .NET)
        (compiled Jun  2 2014,16:24:16)
;
_computing_structure_refinement 'SHELXL-97 (Sheldrick, 1997)'
_computing_structure_solution
;
            SHELXS-97
            Program for Crystal Structure Analysis (Release 97-2)
            G. M. Sheldrick, Institut f\"ur Anorganische Chemie der Universit\"at,
            Tammanstrasse 4, D-3400 G\"ottingen, Germany, 1998.
;
_diffrn_ambient_temperature 130(2)
_diffrn_detector 'CCD plate'
_diffrn_detector_area_resol_mean 16.356
_diffrn_measured_fraction_theta_full 0.999
_diffrn_measured_fraction_theta_max 0.999
_diffrn_measurement_device 'four-circle diffractometer'
_diffrn_measurement_device_type 'Xcalibur, Sapphire3, Gemini'
_diffrn_measurement_method '\w scans'
_diffrn_orient_matrix_UB_11 -0.0273134
_diffrn_orient_matrix_UB_12 -0.0438339
_diffrn_orient_matrix_UB_13 -0.0383718
_diffrn_orient_matrix_UB_21 0.0637555
_diffrn_orient_matrix_UB_22 -0.0250991
_diffrn_orient_matrix_UB_23 -0.0023627
_diffrn_orient_matrix_UB_31 -0.0320821
_diffrn_orient_matrix_UB_32 -0.0484319
_diffrn_orient_matrix_UB_33 0.0230991
_diffrn_radiation_monochromator graphite
_diffrn_radiation_probe x-ray
_diffrn_radiation_type MoK\a
_diffrn_radiation_wavelength 0.71073
_diffrn_reflns_av_R_equivalents 0.0214
_diffrn_reflns_av_unetI/netI 0.0393
_diffrn_reflns_limit_h_max 13
_diffrn_reflns_limit_h_min -13
_diffrn_reflns_limit_k_max 14
_diffrn_reflns_limit_k_min -15
_diffrn_reflns_limit_l_max 23
_diffrn_reflns_limit_l_min -22
_diffrn_reflns_number 17098
_diffrn_reflns_theta_full 30.51
_diffrn_reflns_theta_max 30.51
_diffrn_reflns_theta_min 2.49
_diffrn_source 'Enhance (Mo) X-ray Source'
_exptl_absorpt_coefficient_mu 0.871
_exptl_absorpt_correction_T_max 0.8451
_exptl_absorpt_correction_T_min 0.8451
_exptl_absorpt_correction_type multi-scan
_exptl_absorpt_process_details
;
        CrysAlisPro, Agilent Technologies,
        Version 1.171.37.34a (release 02-06-2014 CrysAlis171 .NET)
        (compiled Jun  2 2014,16:24:16)
        Empirical absorption correction using spherical harmonics,
 implemented in SCALE3 ABSPACK scaling algorithm.
;
_exptl_crystal_colour colourless
_exptl_crystal_density_diffrn 1.46
_exptl_crystal_density_method 'not measured'
_exptl_crystal_description blocks
_exptl_crystal_F_000 700
_exptl_crystal_size_max 0.2
_exptl_crystal_size_mid 0.2
_exptl_crystal_size_min 0.2
_refine_diff_density_max 0.941
_refine_diff_density_min -0.511
_refine_diff_density_rms 0.076
_refine_ls_extinction_method none
_refine_ls_goodness_of_fit_ref 1.042
_refine_ls_hydrogen_treatment constr
_refine_ls_matrix_type full
_refine_ls_number_parameters 395
_refine_ls_number_reflns 9487
_refine_ls_number_restraints 0
_refine_ls_restrained_S_all 1.042
_refine_ls_R_factor_all 0.0483
_refine_ls_R_factor_gt 0.0297
_refine_ls_shift/su_max 0.002
_refine_ls_shift/su_mean 0
_refine_ls_structure_factor_coef Fsqd
_refine_ls_weighting_details 'calc w=1/[\s^2^(Fo^2^)+(0.0266P)^2^+0.3712P] where P=(Fo^2^+2Fc^2^)/3'
_refine_ls_weighting_scheme calc
_refine_ls_wR_factor_gt 0.0635
_refine_ls_wR_factor_ref 0.0697
_reflns_number_gt 7067
_reflns_number_total 9487
_reflns_threshold_expression >2sigma(I)
_cod_data_source_file c7dt01336a2.cif
_cod_data_source_block x2129
_cod_original_sg_symbol_H-M P-1
_cod_database_code 7043357

loop_
_symmetry_equiv_pos_as_xyz
'x, y, z'
'-x, -y, -z'

loop_
_atom_site_label
_atom_site_type_symbol
_atom_site_fract_x
_atom_site_fract_y
_atom_site_fract_z
_atom_site_U_iso_or_equiv
_atom_site_adp_type
_atom_site_occupancy
_atom_site_symmetry_multiplicity
_atom_site_calc_flag
_atom_site_refinement_flags
C1 C -0.1447(2) 0.29831(18) 0.50166(12) 0.0188(4) Uani 1 1 d .
C2 C -0.1453(3) 0.1775(2) 0.45593(14) 0.0310(5) Uani 1 1 d .
H2 H -0.0806 0.1582 0.4128 0.037 Uiso 1 1 calc R
C3 C -0.2581(3) 0.0823(2) 0.48209(14) 0.0298(5) Uani 1 1 d .
H3 H -0.282 -0.01 0.46 0.036 Uiso 1 1 calc R
C4 C -0.3225(2) 0.14831(19) 0.54309(13) 0.0241(4) Uani 1 1 d .
H4 H -0.4018 0.1103 0.5725 0.029 Uiso 1 1 calc R
C5 C -0.0432(2) 0.47240(18) 0.35928(12) 0.0182(4) Uani 1 1 d .
C6 C -0.1624(2) 0.4383(2) 0.30699(13) 0.0260(4) Uani 1 1 d .
H6 H -0.2587 0.417 0.3241 0.031 Uiso 1 1 calc R
C7 C -0.1212(3) 0.4394(2) 0.22188(13) 0.0293(5) Uani 1 1 d .
H7 H -0.1835 0.4196 0.1728 0.035 Uiso 1 1 calc R
C8 C 0.0219(3) 0.4739(2) 0.22523(12) 0.0261(4) Uani 1 1 d .
H8 H 0.0792 0.4825 0.1777 0.031 Uiso 1 1 calc R
C9 C 0.1906(2) 0.40246(18) 0.47712(12) 0.0190(4) Uani 1 1 d .
C10 C 0.2311(3) 0.3019(2) 0.50316(16) 0.0379(6) Uani 1 1 d .
H10 H 0.1762 0.2479 0.5374 0.045 Uiso 1 1 calc R
C11 C 0.3684(3) 0.2876(2) 0.47202(14) 0.0309(5) Uani 1 1 d .
H11 H 0.4212 0.2246 0.4818 0.037 Uiso 1 1 calc R
C12 C 0.4070(2) 0.3793(2) 0.42698(15) 0.0312(5) Uani 1 1 d .
H12 H 0.4945 0.3938 0.3985 0.037 Uiso 1 1 calc R
C13 C 0.3654(2) -0.20153(18) 0.01173(12) 0.0196(4) Uani 1 1 d .
C14 C 0.3885(3) -0.3256(2) -0.01026(14) 0.0278(5) Uani 1 1 d .
H14 H 0.4707 -0.3484 -0.0375 0.033 Uiso 1 1 calc R
C15 C 0.2704(3) -0.4167(2) 0.01390(14) 0.0298(5) Uani 1 1 d .
H15 H 0.2596 -0.5096 0.0058 0.036 Uiso 1 1 calc R
C16 C 0.1790(2) -0.3468(2) 0.04970(15) 0.0301(5) Uani 1 1 d .
H16 H 0.0897 -0.3826 0.0713 0.036 Uiso 1 1 calc R
C17 C 0.5165(2) 0.05729(18) 0.14165(12) 0.0192(4) Uani 1 1 d .
C18 C 0.6215(2) 0.1221(2) 0.20007(13) 0.0252(4) Uani 1 1 d .
H18 H 0.7186 0.1562 0.1885 0.03 Uiso 1 1 calc R
C19 C 0.5639(3) 0.1315(2) 0.28256(13) 0.0296(5) Uani 1 1 d .
H19 H 0.6146 0.1722 0.335 0.036 Uiso 1 1 calc R
C20 C 0.4262(3) 0.0723(2) 0.27116(13) 0.0285(5) Uani 1 1 d .
H20 H 0.3607 0.064 0.3152 0.034 Uiso 1 1 calc R
C21 C 0.6971(2) -0.08768(19) 0.00326(12) 0.0195(4) Uani 1 1 d .
C22 C 0.7333(2) -0.1668(2) 0.05232(13) 0.0275(5) Uani 1 1 d .
H22 H 0.6795 -0.1941 0.0977 0.033 Uiso 1 1 calc R
C23 C 0.8642(2) -0.2032(2) 0.02573(13) 0.0268(4) Uani 1 1 d .
H23 H 0.9129 -0.2586 0.0494 0.032 Uiso 1 1 calc R
C24 C 0.9051(2) -0.1448(2) -0.03851(14) 0.0277(5) Uani 1 1 d .
H24 H 0.9897 -0.1514 -0.0687 0.033 Uiso 1 1 calc R
C25 C -0.4429(2) 0.2713(2) 0.75408(14) 0.0275(5) Uani 1 1 d .
H25A H -0.4424 0.2713 0.8154 0.033 Uiso 1 1 calc R
H25B H -0.377 0.2154 0.7281 0.033 Uiso 1 1 calc R
C26 C -0.5918(3) 0.2131(2) 0.71654(16) 0.0377(6) Uani 1 1 d .
H26A H -0.6599 0.2598 0.7479 0.057 Uiso 1 1 calc R
H26B H -0.6176 0.1196 0.7198 0.057 Uiso 1 1 calc R
H26C H -0.5954 0.2218 0.6572 0.057 Uiso 1 1 calc R
C27 C -0.4695(3) 0.4949(2) 0.78743(15) 0.0314(5) Uani 1 1 d .
H27A H -0.4961 0.4709 0.8425 0.038 Uiso 1 1 calc R
H27B H -0.5593 0.4909 0.7548 0.038 Uiso 1 1 calc R
C28 C -0.3784(3) 0.6315(2) 0.80142(15) 0.0345(5) Uani 1 1 d .
H28A H -0.294 0.637 0.838 0.052 Uiso 1 1 calc R
H28B H -0.4346 0.6946 0.8284 0.052 Uiso 1 1 calc R
H28C H -0.3468 0.6525 0.747 0.052 Uiso 1 1 calc R
C29 C -0.0298(2) 0.0237(2) 0.23083(15) 0.0287(5) Uani 1 1 d .
H29A H -0.097 -0.0012 0.2745 0.034 Uiso 1 1 calc R
H29B H -0.0871 0.0192 0.1786 0.034 Uiso 1 1 calc R
C30 C 0.0561(3) 0.1601(2) 0.26038(15) 0.0339(5) Uani 1 1 d .
H30A H 0.1085 0.1651 0.3137 0.051 Uiso 1 1 calc R
H30B H -0.0085 0.222 0.2692 0.051 Uiso 1 1 calc R
H30C H 0.1249 0.183 0.2177 0.051 Uiso 1 1 calc R
C31 C 0.0115(3) -0.1916(2) 0.23640(16) 0.0372(6) Uani 1 1 d .
H31A H 0.0747 -0.2522 0.2138 0.045 Uiso 1 1 calc R
H31B H -0.0854 -0.2285 0.2086 0.045 Uiso 1 1 calc R
C32 C 0.0008(3) -0.1870(3) 0.32780(15) 0.0439(6) Uani 1 1 d .
H32A H 0.0943 -0.1433 0.3567 0.066 Uiso 1 1 calc R
H32B H -0.0267 -0.277 0.3382 0.066 Uiso 1 1 calc R
H32C H -0.0721 -0.1376 0.3495 0.066 Uiso 1 1 calc R
O1 O -0.25765(16) 0.28024(13) 0.55775(9) 0.0230(3) Uani 1 1 d .
O2 O 0.07497(15) 0.49529(13) 0.30707(8) 0.0205(3) Uani 1 1 d .
O3 O 0.30255(16) 0.45109(14) 0.42715(10) 0.0283(3) Uani 1 1 d .
O4 O 0.80709(16) -0.07322(14) -0.05494(9) 0.0245(3) Uani 1 1 d .
O5 O 0.23194(16) -0.21418(13) 0.05118(10) 0.0268(3) Uani 1 1 d .
O6 O 0.39112(16) 0.02451(14) 0.18654(8) 0.0232(3) Uani 1 1 d .
O7 O -0.39040(16) 0.40386(13) 0.74180(9) 0.0239(3) Uani 1 1 d .
O8 O 0.06668(17) -0.06584(14) 0.21446(9) 0.0271(3) Uani 1 1 d .
Sn1 Sn 0 0.5 0.5 0.01503(5) Uani 1 2 d S
Sn2 Sn 0.5 0 0 0.01574(5) Uani 1 2 d S
Li1 Li -0.2705(4) 0.4327(3) 0.6464(2) 0.0231(7) Uani 1 1 d .
Li2 Li 0.2047(4) -0.0505(3) 0.1279(2) 0.0252(8) Uani 1 1 d .

loop_
_atom_site_aniso_label
_atom_site_aniso_U_11
_atom_site_aniso_U_22
_atom_site_aniso_U_33
_atom_site_aniso_U_23
_atom_site_aniso_U_13
_atom_site_aniso_U_12
C1 0.0181(10) 0.0202(9) 0.0188(9) 0.0065(7) 0.0038(7) 0.0031(8)
C2 0.0385(14) 0.0239(10) 0.0257(11) 0.0001(8) 0.0131(10) 0.0004(9)
C3 0.0362(13) 0.0182(10) 0.0294(11) 0.0006(8) 0.0013(10) -0.0032(9)
C4 0.0219(11) 0.0203(10) 0.0290(10) 0.0084(8) 0.0027(8) -0.0010(8)
C5 0.0173(10) 0.0184(9) 0.0190(9) 0.0055(7) 0.0055(7) 0.0026(7)
C6 0.0196(10) 0.0332(11) 0.0245(10) 0.0078(9) 0.0002(8) 0.0024(8)
C7 0.0322(13) 0.0336(12) 0.0214(10) 0.0053(9) -0.0053(9) 0.0058(10)
C8 0.0354(13) 0.0290(11) 0.0162(9) 0.0074(8) 0.0046(8) 0.0092(9)
C9 0.0170(10) 0.0219(9) 0.0201(9) 0.0062(7) 0.0056(7) 0.0066(7)
C10 0.0362(14) 0.0480(14) 0.0452(14) 0.0301(12) 0.0229(12) 0.0248(11)
C11 0.0308(13) 0.0379(12) 0.0329(12) 0.0132(10) 0.0076(10) 0.0212(10)
C12 0.0216(11) 0.0382(12) 0.0395(13) 0.0099(10) 0.0102(10) 0.0169(9)
C13 0.0197(10) 0.0207(9) 0.0174(9) 0.0035(7) 0.0031(7) 0.0022(8)
C14 0.0304(12) 0.0229(10) 0.0294(11) 0.0035(8) 0.0084(9) 0.0055(9)
C15 0.0330(13) 0.0188(10) 0.0366(12) 0.0079(9) -0.0011(10) 0.0009(9)
C16 0.0221(12) 0.0244(11) 0.0455(13) 0.0172(10) 0.0039(10) -0.0009(9)
C17 0.0196(10) 0.0193(9) 0.0199(9) 0.0050(7) 0.0051(7) 0.0060(7)
C18 0.0223(11) 0.0263(10) 0.0261(10) 0.0026(8) -0.0002(8) 0.0056(8)
C19 0.0390(14) 0.0307(11) 0.0187(10) -0.0007(8) -0.0040(9) 0.0118(10)
C20 0.0377(13) 0.0327(11) 0.0178(9) 0.0052(8) 0.0064(9) 0.0133(10)
C21 0.0163(10) 0.0219(9) 0.0203(9) 0.0038(7) 0.0028(7) 0.0050(7)
C22 0.0243(11) 0.0363(12) 0.0263(10) 0.0142(9) 0.0045(9) 0.0089(9)
C23 0.0246(11) 0.0267(10) 0.0320(11) 0.0072(9) -0.0035(9) 0.0104(9)
C24 0.0222(11) 0.0346(12) 0.0302(11) 0.0062(9) 0.0040(9) 0.0149(9)
C25 0.0302(12) 0.0228(10) 0.0304(11) 0.0080(8) 0.0064(9) 0.0049(9)
C26 0.0317(14) 0.0310(12) 0.0452(14) 0.0034(10) 0.0063(11) -0.0010(10)
C27 0.0287(12) 0.0290(11) 0.0372(12) 0.0040(9) 0.0127(10) 0.0101(9)
C28 0.0409(15) 0.0259(11) 0.0366(12) 0.0049(9) 0.0091(11) 0.0082(10)
C29 0.0270(12) 0.0260(11) 0.0361(12) 0.0096(9) 0.0090(9) 0.0091(9)
C30 0.0395(14) 0.0296(11) 0.0318(12) 0.0053(9) 0.0093(10) 0.0062(10)
C31 0.0392(15) 0.0357(13) 0.0416(14) 0.0144(11) 0.0114(11) 0.0126(11)
C32 0.0549(18) 0.0500(16) 0.0372(13) 0.0220(12) 0.0089(12) 0.0223(13)
O1 0.0211(8) 0.0177(7) 0.0292(7) 0.0041(6) 0.0100(6) 0.0024(6)
O2 0.0196(7) 0.0246(7) 0.0172(6) 0.0054(5) 0.0047(5) 0.0036(6)
O3 0.0221(8) 0.0315(8) 0.0390(9) 0.0169(7) 0.0142(7) 0.0135(6)
O4 0.0191(8) 0.0315(8) 0.0283(7) 0.0122(6) 0.0078(6) 0.0113(6)
O5 0.0204(8) 0.0218(7) 0.0414(9) 0.0126(6) 0.0098(7) 0.0056(6)
O6 0.0233(8) 0.0291(7) 0.0176(6) 0.0054(6) 0.0047(6) 0.0057(6)
O7 0.0244(8) 0.0216(7) 0.0265(7) 0.0058(6) 0.0090(6) 0.0053(6)
O8 0.0242(8) 0.0259(7) 0.0338(8) 0.0104(6) 0.0109(7) 0.0068(6)
Sn1 0.01423(10) 0.01650(9) 0.01544(9) 0.00469(7) 0.00317(7) 0.00430(7)
Sn2 0.01479(10) 0.01651(9) 0.01621(9) 0.00372(7) 0.00299(7) 0.00355(7)
Li1 0.0197(18) 0.0226(17) 0.0265(17) 0.0063(14) 0.0050(14) 0.0023(14)
Li2 0.028(2) 0.0245(17) 0.0255(18) 0.0072(14) 0.0060(15) 0.0082(15)

loop_
_atom_type_symbol
_atom_type_description
_atom_type_scat_dispersion_real
_atom_type_scat_dispersion_imag
_atom_type_scat_source
C C 0.0033 0.0016 'International Tables Vol C Tables 4.2.6.8 and 6.1.1.4'
H H 0 0 'International Tables Vol C Tables 4.2.6.8 and 6.1.1.4'
O O 0.0106 0.006 'International Tables Vol C Tables 4.2.6.8 and 6.1.1.4'
Sn Sn -0.6537 1.4246 'International Tables Vol C Tables 4.2.6.8 and 6.1.1.4'
Li Li -0.0003 0.0001 'International Tables Vol C Tables 4.2.6.8 and 6.1.1.4'

loop_
_geom_angle_atom_site_label_1
_geom_angle_atom_site_label_2
_geom_angle_atom_site_label_3
_geom_angle
_geom_angle_site_symmetry_1
_geom_angle_site_symmetry_3
C2 C1 O1 105.66(16) . .
C2 C1 Sn1 131.55(15) . .
O1 C1 Sn1 122.78(12) . .
C1 C2 C3 109.70(19) . .
C1 C2 H2 125.2 . .
C3 C2 H2 125.2 . .
C4 C3 C2 106.36(18) . .
C4 C3 H3 126.8 . .
C2 C3 H3 126.8 . .
C3 C4 O1 109.98(18) . .
C3 C4 H4 125 . .
O1 C4 H4 125 . .
C6 C5 O2 105.94(16) . .
C6 C5 Sn1 135.31(15) . .
O2 C5 Sn1 118.75(13) . .
C5 C6 C7 109.48(19) . .
C5 C6 H6 125.3 . .
C7 C6 H6 125.3 . .
C8 C7 C6 106.24(19) . .
C8 C7 H7 126.9 . .
C6 C7 H7 126.9 . .
C7 C8 O2 110.38(18) . .
C7 C8 H8 124.8 . .
O2 C8 H8 124.8 . .
C10 C9 O3 104.97(17) . .
C10 C9 Sn1 134.64(15) . .
O3 C9 Sn1 120.35(12) . .
C9 C10 C11 110.29(19) . .
C9 C10 H10 124.9 . .
C11 C10 H10 124.9 . .
C12 C11 C10 106.06(19) . .
C12 C11 H11 127 . .
C10 C11 H11 127 . .
C11 C12 O3 110.07(19) . .
C11 C12 H12 125 . .
O3 C12 H12 125 . .
C14 C13 O5 105.82(16) . .
C14 C13 Sn2 132.53(15) . .
O5 C13 Sn2 121.60(12) . .
C13 C14 C15 109.49(19) . .
C13 C14 H14 125.3 . .
C15 C14 H14 125.3 . .
C16 C15 C14 106.75(19) . .
C16 C15 H15 126.6 . .
C14 C15 H15 126.6 . .
C15 C16 O5 110.21(19) . .
C15 C16 H16 124.9 . .
O5 C16 H16 124.9 . .
C18 C17 O6 106.24(16) . .
C18 C17 Sn2 135.51(15) . .
O6 C17 Sn2 118.24(13) . .
C17 C18 C19 109.3(2) . .
C17 C18 H18 125.4 . .
C19 C18 H18 125.4 . .
C20 C19 C18 106.38(19) . .
C20 C19 H19 126.8 . .
C18 C19 H19 126.8 . .
C19 C20 O6 110.33(18) . .
C19 C20 H20 124.8 . .
O6 C20 H20 124.8 . .
C22 C21 O4 105.68(17) . .
C22 C21 Sn2 131.06(15) . .
O4 C21 Sn2 123.14(13) . .
C21 C22 C23 109.66(18) . .
C21 C22 H22 125.2 . .
C23 C22 H22 125.2 . .
C24 C23 C22 106.57(19) . .
C24 C23 H23 126.7 . .
C22 C23 H23 126.7 . .
C23 C24 O4 109.98(19) . .
C23 C24 H24 125 . .
O4 C24 H24 125 . .
O7 C25 C26 112.61(19) . .
O7 C25 H25A 109.1 . .
C26 C25 H25A 109.1 . .
O7 C25 H25B 109.1 . .
C26 C25 H25B 109.1 . .
H25A C25 H25B 107.8 . .
C25 C26 H26A 109.5 . .
C25 C26 H26B 109.5 . .
H26A C26 H26B 109.5 . .
C25 C26 H26C 109.5 . .
H26A C26 H26C 109.5 . .
H26B C26 H26C 109.5 . .
O7 C27 C28 109.29(18) . .
O7 C27 H27A 109.8 . .
C28 C27 H27A 109.8 . .
O7 C27 H27B 109.8 . .
C28 C27 H27B 109.8 . .
H27A C27 H27B 108.3 . .
C27 C28 H28A 109.5 . .
C27 C28 H28B 109.5 . .
H28A C28 H28B 109.5 . .
C27 C28 H28C 109.5 . .
H28A C28 H28C 109.5 . .
H28B C28 H28C 109.5 . .
O8 C29 C30 109.05(19) . .
O8 C29 H29A 109.9 . .
C30 C29 H29A 109.9 . .
O8 C29 H29B 109.9 . .
C30 C29 H29B 109.9 . .
H29A C29 H29B 108.3 . .
C29 C30 H30A 109.5 . .
C29 C30 H30B 109.5 . .
H30A C30 H30B 109.5 . .
C29 C30 H30C 109.5 . .
H30A C30 H30C 109.5 . .
H30B C30 H30C 109.5 . .
O8 C31 C32 114.2(2) . .
O8 C31 H31A 108.7 . .
C32 C31 H31A 108.7 . .
O8 C31 H31B 108.7 . .
C32 C31 H31B 108.7 . .
H31A C31 H31B 107.6 . .
C31 C32 H32A 109.5 . .
C31 C32 H32B 109.5 . .
H32A C32 H32B 109.5 . .
C31 C32 H32C 109.5 . .
H32A C32 H32C 109.5 . .
H32B C32 H32C 109.5 . .
C4 O1 C1 108.30(15) . .
C4 O1 Li1 134.08(15) . .
C1 O1 Li1 116.85(15) . .
C8 O2 C5 107.96(16) . .
C8 O2 Li1 129.55(16) . 2_566
C5 O2 Li1 122.00(15) . 2_566
C12 O3 C9 108.58(15) . .
C12 O3 Li1 130.17(17) . 2_566
C9 O3 Li1 119.42(16) . 2_566
C24 O4 C21 108.12(15) . .
C24 O4 Li2 136.04(17) . 2_655
C21 O4 Li2 115.50(16) . 2_655
C16 O5 C13 107.71(15) . .
C16 O5 Li2 132.99(16) . .
C13 O5 Li2 114.45(15) . .
C20 O6 C17 107.79(16) . .
C20 O6 Li2 130.36(17) . .
C17 O6 Li2 121.19(15) . .
C25 O7 C27 112.34(15) . .
C25 O7 Li1 119.12(15) . .
C27 O7 Li1 125.79(16) . .
C31 O8 C29 113.76(16) . .
C31 O8 Li2 120.14(16) . .
C29 O8 Li2 120.42(16) . .
C5 Sn1 C5 180 2_566 .
C5 Sn1 C9 90.50(7) 2_566 2_566
C5 Sn1 C9 89.50(7) . 2_566
C5 Sn1 C9 89.50(7) 2_566 .
C5 Sn1 C9 90.50(7) . .
C9 Sn1 C9 180.00(10) 2_566 .
C5 Sn1 C1 89.05(7) 2_566 .
C5 Sn1 C1 90.95(7) . .
C9 Sn1 C1 90.74(7) 2_566 .
C9 Sn1 C1 89.26(7) . .
C5 Sn1 C1 90.95(7) 2_566 2_566
C5 Sn1 C1 89.05(7) . 2_566
C9 Sn1 C1 89.26(7) 2_566 2_566
C9 Sn1 C1 90.74(7) . 2_566
C1 Sn1 C1 180 . 2_566
C17 Sn2 C17 180.00(3) . 2_655
C17 Sn2 C21 89.63(7) . .
C17 Sn2 C21 90.37(7) 2_655 .
C17 Sn2 C21 90.37(7) . 2_655
C17 Sn2 C21 89.63(7) 2_655 2_655
C21 Sn2 C21 180.00(8) . 2_655
C17 Sn2 C13 88.86(7) . .
C17 Sn2 C13 91.14(7) 2_655 .
C21 Sn2 C13 87.38(7) . .
C21 Sn2 C13 92.62(7) 2_655 .
C17 Sn2 C13 91.14(7) . 2_655
C17 Sn2 C13 88.86(7) 2_655 2_655
C21 Sn2 C13 92.62(7) . 2_655
C21 Sn2 C13 87.38(7) 2_655 2_655
C13 Sn2 C13 180.00(14) . 2_655
O3 Li1 O2 104.67(17) 2_566 2_566
O3 Li1 O7 122.38(19) 2_566 .
O2 Li1 O7 106.55(18) 2_566 .
O3 Li1 O1 97.42(17) 2_566 .
O2 Li1 O1 105.37(18) 2_566 .
O7 Li1 O1 118.65(17) . .
O8 Li2 O4 117.85(19) . 2_655
O8 Li2 O6 106.13(18) . .
O4 Li2 O6 102.17(17) 2_655 .
O8 Li2 O5 118.61(18) . .
O4 Li2 O5 105.49(17) 2_655 .
O6 Li2 O5 104.56(18) . .

loop_
_geom_bond_atom_site_label_1
_geom_bond_atom_site_label_2
_geom_bond_distance
_geom_bond_site_symmetry_2
C1 C2 1.346(3) .
C1 O1 1.412(2) .
C1 Sn1 2.2871(18) .
C2 C3 1.434(3) .
C2 H2 0.95 .
C3 C4 1.322(3) .
C3 H3 0.95 .
C4 O1 1.376(2) .
C4 H4 0.95 .
C5 C6 1.353(3) .
C5 O2 1.415(2) .
C5 Sn1 2.2577(19) .
C6 C7 1.431(3) .
C6 H6 0.95 .
C7 C8 1.330(3) .
C7 H7 0.95 .
C8 O2 1.372(2) .
C8 H8 0.95 .
C9 C10 1.342(3) .
C9 O3 1.408(2) .
C9 Sn1 2.2643(19) .
C10 C11 1.426(3) .
C10 H10 0.95 .
C11 C12 1.315(3) .
C11 H11 0.95 .
C12 O3 1.370(2) .
C12 H12 0.95 .
C13 C14 1.356(3) .
C13 O5 1.414(2) .
C13 Sn2 2.2862(18) .
C14 C15 1.426(3) .
C14 H14 0.95 .
C15 C16 1.320(3) .
C15 H15 0.95 .
C16 O5 1.383(2) .
C16 H16 0.95 .
C17 C18 1.346(3) .
C17 O6 1.412(2) .
C17 Sn2 2.2446(19) .
C18 C19 1.435(3) .
C18 H18 0.95 .
C19 C20 1.322(3) .
C19 H19 0.95 .
C20 O6 1.375(2) .
C20 H20 0.95 .
C21 C22 1.350(3) .
C21 O4 1.412(2) .
C21 Sn2 2.263(2) .
C22 C23 1.422(3) .
C22 H22 0.95 .
C23 C24 1.326(3) .
C23 H23 0.95 .
C24 O4 1.372(2) .
C24 H24 0.95 .
C25 O7 1.438(2) .
C25 C26 1.494(3) .
C25 H25A 0.99 .
C25 H25B 0.99 .
C26 H26A 0.98 .
C26 H26B 0.98 .
C26 H26C 0.98 .
C27 O7 1.439(2) .
C27 C28 1.495(3) .
C27 H27A 0.99 .
C27 H27B 0.99 .
C28 H28A 0.98 .
C28 H28B 0.98 .
C28 H28C 0.98 .
C29 O8 1.442(2) .
C29 C30 1.486(3) .
C29 H29A 0.99 .
C29 H29B 0.99 .
C30 H30A 0.98 .
C30 H30B 0.98 .
C30 H30C 0.98 .
C31 O8 1.435(3) .
C31 C32 1.471(3) .
C31 H31A 0.99 .
C31 H31B 0.99 .
C32 H32A 0.98 .
C32 H32B 0.98 .
C32 H32C 0.98 .
O1 Li1 1.963(4) .
O2 Li1 1.942(4) 2_566
O3 Li1 1.931(4) 2_566
O4 Li2 1.941(4) 2_655
O5 Li2 1.990(4) .
O6 Li2 1.942(4) .
O7 Li1 1.951(4) .
O8 Li2 1.925(4) .
Sn1 C5 2.2577(19) 2_566
Sn1 C9 2.2643(19) 2_566
Sn1 C1 2.2871(18) 2_566
Sn2 C17 2.2446(19) 2_655
Sn2 C21 2.263(2) 2_655
Sn2 C13 2.2862(18) 2_655
Li1 O3 1.931(4) 2_566
Li1 O2 1.942(4) 2_566
Li2 O4 1.941(4) 2_655
